data_7052133
loop_
_publ_author_name
'Arunkumar, Easwaran'
'Sudeep, Pallikkara K.'
'Kamat, Prashant V.'
'Noll, Bruce C.'
'Smith, Bradley D.'

_publ_section_title
;
 Singlet oxygen generation using iodinated squaraine and
 squaraine-rotaxane dyes.
;
_journal_issue 5
_journal_name_full 'New journal of chemistry = Nouveau journal de chimie'
_journal_page_first 677
_journal_page_last 683
_journal_paper_doi 10.1039/b616224j
_journal_volume 31
_journal_year 2007
_chemical_compound_source synthesized
_chemical_formula_moiety 'C44 H32 I4 N2 O2, 2(C H Cl3)'
_chemical_formula_sum 'C46 H34 Cl6 I4 N2 O2'
_chemical_formula_weight 1367.05
_space_group_IT_number 61
_symmetry_cell_setting orthorhombic
_symmetry_Int_Tables_number 61
_symmetry_space_group_name_Hall '-P 2ac 2ab'
_symmetry_space_group_name_H-M 'P b c a'
_atom_sites_solution_hydrogens geom
_atom_sites_solution_primary direct
_atom_sites_solution_secondary difmap
_audit_creation_method SHELXL-97
_cell_angle_alpha 90.00
_cell_angle_beta 90.00
_cell_angle_gamma 90.00
_cell_formula_units_Z 4
_cell_length_a 14.2033(3)
_cell_length_b 16.4470(4)
_cell_length_c 20.4164(5)
_cell_measurement_reflns_used 6322
_cell_measurement_temperature 100(2)
_cell_measurement_theta_max 28.6811
_cell_measurement_theta_min 2.4767
_cell_volume 4769.31(19)
_computing_cell_refinement 'APEX2/SAINT (Bruker, 2004)'
_computing_data_collection 'APEX2 (Bruker, 2004)'
_computing_data_reduction 'SAINT/XPREP (Bruker, 2004; Sheldrick, 2003)'
_computing_molecular_graphics 'XP (Sheldrick, 1998)'
_computing_publication_material 'XCIF (Sheldrick, 2001)/enCIFer (CCDC, 2004)'
_computing_structure_refinement 'XL (Sheldrick, 2001)'
_computing_structure_solution 'XS (Sheldrick, 2001)'
_diffrn_ambient_temperature 100(2)
_diffrn_detector_area_resol_mean 8.33
_diffrn_measured_fraction_theta_full 0.998
_diffrn_measured_fraction_theta_max 0.998
_diffrn_measurement_device_type 'Bruker d8-ApexII CCD diffractometer'
_diffrn_measurement_method '\f and \w scans'
_diffrn_radiation_monochromator graphite
_diffrn_radiation_probe x-ray
_diffrn_radiation_type MoK\a
_diffrn_radiation_wavelength 0.71073
_diffrn_reflns_av_R_equivalents 0.0565
_diffrn_reflns_av_sigmaI/netI 0.0235
_diffrn_reflns_limit_h_max 17
_diffrn_reflns_limit_h_min -17
_diffrn_reflns_limit_k_max 20
_diffrn_reflns_limit_k_min -20
_diffrn_reflns_limit_l_max 25
_diffrn_reflns_limit_l_min -25
_diffrn_reflns_number 56848
_diffrn_reflns_theta_full 26.40
_diffrn_reflns_theta_max 26.40
_diffrn_reflns_theta_min 1.99
_diffrn_source 'fine-focus sealed tube'
_diffrn_source_type 'Siemens KFFMO2K-90'
_exptl_absorpt_coefficient_mu 2.989
_exptl_absorpt_correction_T_max 0.8872
_exptl_absorpt_correction_T_min 0.6258
_exptl_absorpt_correction_type multi-scan
_exptl_absorpt_process_details
;Blessing, R. H. (1985) Acta Cryst. A51, 33-38.

Sheldrick, G. M. (2005) SADABS. University of G\:ottingen, Germany.
;
_exptl_crystal_colour 'translucent intense blue gold'
_exptl_crystal_density_diffrn 1.904
_exptl_crystal_density_method 'not measured'
_exptl_crystal_description plate
_exptl_crystal_F_000 2616
_exptl_crystal_size_max 0.17
_exptl_crystal_size_mid 0.16
_exptl_crystal_size_min 0.04
_refine_diff_density_max 0.489
_refine_diff_density_min -0.401
_refine_diff_density_rms 0.086
_refine_ls_extinction_method none
_refine_ls_goodness_of_fit_ref 1.038
_refine_ls_hydrogen_treatment constr
_refine_ls_matrix_type full
_refine_ls_number_parameters 271
_refine_ls_number_reflns 4884
_refine_ls_number_restraints 0
_refine_ls_restrained_S_all 1.038
_refine_ls_R_factor_all 0.0322
_refine_ls_R_factor_gt 0.0213
_refine_ls_shift/su_max 0.001
_refine_ls_shift/su_mean 0.000
_refine_ls_structure_factor_coef Fsqd
_refine_ls_weighting_details 'calc w=1/[\s^2^(Fo^2^)+(0.0225P)^2^+4.0046P] where P=(Fo^2^+2Fc^2^)/3'
_refine_ls_weighting_scheme calc
_refine_ls_wR_factor_gt 0.0467
_refine_ls_wR_factor_ref 0.0512
_reflns_number_gt 4049
_reflns_number_total 4884
_reflns_threshold_expression >2sigma(I)
_cod_data_source_file b616224j.txt
_cod_data_source_block bcn263_0m
_cod_database_code 7052133

loop_
_symmetry_equiv_pos_as_xyz
'x, y, z'
'x+1/2, -y+1/2, -z'
'-x, y+1/2, -z+1/2'
'-x+1/2, -y, z+1/2'
'-x, -y, -z'
'-x-1/2, y-1/2, z'
'x, -y-1/2, z-1/2'
'x-1/2, y, -z-1/2'

loop_
_atom_site_label
_atom_site_type_symbol
_atom_site_fract_x
_atom_site_fract_y
_atom_site_fract_z
_atom_site_U_iso_or_equiv
_atom_site_adp_type
_atom_site_occupancy
_atom_site_symmetry_multiplicity
_atom_site_calc_flag
_atom_site_refinement_flags
_atom_site_disorder_assembly
_atom_site_disorder_group
I1 I 0.304217(13) 0.297217(13) 0.704379(9) 0.03060(6) Uani 1 1 d . . .
I2 I 0.947998(13) -0.179831(10) 0.421415(9) 0.02560(6) Uani 1 1 d . . .
N1 N 0.73966(14) 0.17588(13) 0.56494(10) 0.0195(4) Uani 1 1 d . . .
O1 O 1.00142(13) 0.53398(11) 0.60775(9) 0.0225(4) Uani 1 1 d . . .
C1 C 1.00105(17) 0.51515(15) 0.54916(12) 0.0173(5) Uani 1 1 d . . .
C2 C 0.95798(16) 0.45005(15) 0.51050(12) 0.0164(5) Uani 1 1 d . . .
C3 C 0.90155(17) 0.38239(15) 0.52467(12) 0.0171(5) Uani 1 1 d . . .
C4 C 0.87205(17) 0.36483(15) 0.58911(12) 0.0188(5) Uani 1 1 d . . .
H4 H 0.8897 0.4002 0.6238 0.023 Uiso 1 1 calc R . .
C5 C 0.81849(17) 0.29789(16) 0.60255(13) 0.0199(5) Uani 1 1 d . . .
H5 H 0.7988 0.2876 0.6462 0.024 Uiso 1 1 calc R . .
C6 C 0.79186(16) 0.24330(15) 0.55162(12) 0.0173(5) Uani 1 1 d . . .
C7 C 0.82075(17) 0.26145(15) 0.48716(12) 0.0185(5) Uani 1 1 d . . .
H7 H 0.8036 0.2261 0.4524 0.022 Uiso 1 1 calc R . .
C8 C 0.87293(17) 0.32910(15) 0.47411(12) 0.0186(5) Uani 1 1 d . . .
H8 H 0.8904 0.3407 0.4302 0.022 Uiso 1 1 calc R . .
C9 C 0.70859(18) 0.15617(15) 0.63111(13) 0.0205(5) Uani 1 1 d . . .
H9A H 0.7585 0.1725 0.6623 0.025 Uiso 1 1 calc R . .
H9B H 0.7009 0.0965 0.6345 0.025 Uiso 1 1 calc R . .
C10 C 0.61689(18) 0.19658(15) 0.65146(13) 0.0193(5) Uani 1 1 d . . .
C11 C 0.57582(17) 0.25740(15) 0.61390(12) 0.0187(5) Uani 1 1 d . . .
H11 H 0.6080 0.2782 0.5767 0.022 Uiso 1 1 calc R . .
C12 C 0.48758(18) 0.28803(16) 0.63065(12) 0.0196(5) Uani 1 1 d . . .
H12 H 0.4597 0.3300 0.6053 0.024 Uiso 1 1 calc R . .
C13 C 0.44117(17) 0.25695(16) 0.68430(12) 0.0209(5) Uani 1 1 d . . .
C14 C 0.48261(19) 0.19862(16) 0.72396(13) 0.0220(6) Uani 1 1 d . . .
H14 H 0.4510 0.1792 0.7619 0.026 Uiso 1 1 calc R . .
C15 C 0.57081(19) 0.16912(15) 0.70744(13) 0.0216(5) Uani 1 1 d . . .
H15 H 0.6002 0.1297 0.7346 0.026 Uiso 1 1 calc R . .
C16 C 0.70087(17) 0.12549(15) 0.51255(13) 0.0205(5) Uani 1 1 d . . .
H16A H 0.6868 0.1607 0.4744 0.025 Uiso 1 1 calc R . .
H16B H 0.6406 0.1018 0.5277 0.025 Uiso 1 1 calc R . .
C17 C 0.76501(17) 0.05682(15) 0.49026(12) 0.0184(5) Uani 1 1 d . . .
C18 C 0.83530(19) 0.02528(16) 0.53020(13) 0.0237(6) Uani 1 1 d . . .
H18 H 0.8475 0.0499 0.5714 0.028 Uiso 1 1 calc R . .
C19 C 0.88806(19) -0.04164(16) 0.51085(13) 0.0237(6) Uani 1 1 d . . .
H19 H 0.9359 -0.0628 0.5386 0.028 Uiso 1 1 calc R . .
C20 C 0.86987(18) -0.07732(15) 0.45010(13) 0.0202(5) Uani 1 1 d . . .
C21 C 0.80120(18) -0.04579(16) 0.40927(13) 0.0223(5) Uani 1 1 d . . .
H21 H 0.7897 -0.0697 0.3677 0.027 Uiso 1 1 calc R . .
C22 C 0.74925(18) 0.02104(16) 0.42962(13) 0.0225(6) Uani 1 1 d . . .
H22 H 0.7021 0.0427 0.4016 0.027 Uiso 1 1 calc R . .
C23 C 0.0718(2) 0.47857(17) 0.73872(14) 0.0267(6) Uani 1 1 d . . .
H23 H 0.0481 0.5132 0.7020 0.032 Uiso 1 1 calc R . .
Cl1 Cl 0.18649(6) 0.51073(5) 0.75931(5) 0.0476(2) Uani 1 1 d . . .
Cl2 Cl -0.00408(6) 0.49064(5) 0.80622(4) 0.0413(2) Uani 1 1 d . . .
Cl3 Cl 0.07347(5) 0.37668(4) 0.71235(3) 0.02712(14) Uani 1 1 d . . .

loop_
_atom_site_aniso_label
_atom_site_aniso_U_11
_atom_site_aniso_U_22
_atom_site_aniso_U_33
_atom_site_aniso_U_23
_atom_site_aniso_U_13
_atom_site_aniso_U_12
I1 0.02412(10) 0.04860(13) 0.01907(9) 0.00100(8) 0.00305(7) 0.00750(8)
I2 0.03078(10) 0.02031(9) 0.02572(10) 0.00091(7) 0.00410(7) 0.00338(7)
N1 0.0177(10) 0.0191(11) 0.0217(11) 0.0001(9) 0.0019(9) -0.0021(9)
O1 0.0326(10) 0.0197(9) 0.0153(9) -0.0015(7) 0.0011(8) -0.0003(8)
C1 0.0179(12) 0.0138(12) 0.0202(13) 0.0006(10) 0.0009(10) 0.0037(10)
C2 0.0153(11) 0.0146(12) 0.0193(12) -0.0010(9) 0.0000(10) 0.0050(9)
C3 0.0171(12) 0.0155(12) 0.0186(12) -0.0001(10) 0.0009(10) 0.0034(10)
C4 0.0201(12) 0.0197(13) 0.0167(12) -0.0041(10) -0.0029(10) 0.0015(10)
C5 0.0211(13) 0.0211(13) 0.0174(13) 0.0012(10) 0.0016(10) -0.0014(10)
C6 0.0145(11) 0.0160(12) 0.0215(13) -0.0002(10) -0.0001(10) 0.0014(9)
C7 0.0206(13) 0.0170(12) 0.0181(13) -0.0034(10) -0.0006(10) 0.0006(10)
C8 0.0221(12) 0.0177(13) 0.0159(12) 0.0007(10) -0.0003(10) 0.0034(10)
C9 0.0218(13) 0.0153(12) 0.0242(14) 0.0052(10) -0.0003(10) -0.0033(10)
C10 0.0223(13) 0.0162(13) 0.0195(13) -0.0011(10) -0.0015(10) -0.0046(10)
C11 0.0185(12) 0.0209(13) 0.0165(12) 0.0014(10) -0.0005(10) -0.0046(10)
C12 0.0216(12) 0.0204(13) 0.0169(12) -0.0005(10) -0.0046(10) -0.0015(10)
C13 0.0182(12) 0.0254(14) 0.0193(13) -0.0058(10) -0.0013(10) -0.0016(11)
C14 0.0278(14) 0.0223(14) 0.0160(13) -0.0014(10) 0.0018(10) -0.0059(11)
C15 0.0273(14) 0.0171(13) 0.0203(13) 0.0036(10) -0.0023(11) -0.0015(10)
C16 0.0183(12) 0.0183(13) 0.0248(14) -0.0017(10) -0.0019(10) -0.0045(10)
C17 0.0189(12) 0.0153(13) 0.0209(13) 0.0025(10) 0.0016(10) -0.0057(10)
C18 0.0249(13) 0.0226(14) 0.0235(14) -0.0021(11) -0.0028(11) 0.0004(11)
C19 0.0265(14) 0.0215(14) 0.0231(14) 0.0035(11) -0.0021(11) 0.0009(11)
C20 0.0214(12) 0.0149(12) 0.0244(13) 0.0017(10) 0.0043(11) -0.0014(10)
C21 0.0243(13) 0.0228(14) 0.0199(13) -0.0008(10) 0.0008(11) -0.0020(11)
C22 0.0219(13) 0.0226(14) 0.0231(14) 0.0051(11) -0.0029(11) -0.0027(10)
C23 0.0360(16) 0.0214(14) 0.0227(14) 0.0004(11) 0.0035(12) -0.0009(12)
Cl1 0.0476(5) 0.0447(5) 0.0505(5) -0.0137(4) -0.0090(4) -0.0138(4)
Cl2 0.0643(5) 0.0301(4) 0.0295(4) 0.0069(3) 0.0187(4) 0.0175(4)
Cl3 0.0272(3) 0.0222(3) 0.0320(4) -0.0033(3) 0.0039(3) -0.0011(3)

loop_
_atom_type_symbol
_atom_type_description
_atom_type_scat_dispersion_real
_atom_type_scat_dispersion_imag
_atom_type_scat_source
C C 0.0033 0.0016 'International Tables Vol C Tables 4.2.6.8 and 6.1.1.4'
H H 0.0000 0.0000 'International Tables Vol C Tables 4.2.6.8 and 6.1.1.4'
N N 0.0061 0.0033 'International Tables Vol C Tables 4.2.6.8 and 6.1.1.4'
O O 0.0106 0.0060 'International Tables Vol C Tables 4.2.6.8 and 6.1.1.4'
Cl Cl 0.1484 0.1585 'International Tables Vol C Tables 4.2.6.8 and 6.1.1.4'
I I -0.4742 1.8119 'International Tables Vol C Tables 4.2.6.8 and 6.1.1.4'

loop_
_geom_angle_atom_site_label_1
_geom_angle_atom_site_label_2
_geom_angle_atom_site_label_3
_geom_angle
_geom_angle_site_symmetry_1
_geom_angle_site_symmetry_3
_geom_angle_publ_flag
C6 N1 C9 122.1(2) . . ?
C6 N1 C16 121.4(2) . . ?
C9 N1 C16 116.0(2) . . ?
O1 C1 C2 135.0(2) . . ?
O1 C1 C2 134.8(2) . 5_766 ?
C2 C1 C2 90.2(2) . 5_766 ?
C3 C2 C1 135.1(2) . . ?
C3 C2 C1 135.1(2) . 5_766 ?
C1 C2 C1 89.8(2) . 5_766 ?
C2 C3 C4 121.7(2) . . ?
C2 C3 C8 120.4(2) . . ?
C4 C3 C8 117.9(2) . . ?
C5 C4 C3 121.2(2) . . ?
C5 C4 H4 119.4 . . ?
C3 C4 H4 119.4 . . ?
C4 C5 C6 120.6(2) . . ?
C4 C5 H5 119.7 . . ?
C6 C5 H5 119.7 . . ?
N1 C6 C7 121.1(2) . . ?
N1 C6 C5 120.8(2) . . ?
C7 C6 C5 118.1(2) . . ?
C8 C7 C6 120.9(2) . . ?
C8 C7 H7 119.6 . . ?
C6 C7 H7 119.6 . . ?
C7 C8 C3 121.3(2) . . ?
C7 C8 H8 119.3 . . ?
C3 C8 H8 119.3 . . ?
N1 C9 C10 114.5(2) . . ?
N1 C9 H9A 108.6 . . ?
C10 C9 H9A 108.6 . . ?
N1 C9 H9B 108.6 . . ?
C10 C9 H9B 108.6 . . ?
H9A C9 H9B 107.6 . . ?
C11 C10 C15 119.3(2) . . ?
C11 C10 C9 121.6(2) . . ?
C15 C10 C9 119.0(2) . . ?
C10 C11 C12 120.2(2) . . ?
C10 C11 H11 119.9 . . ?
C12 C11 H11 119.9 . . ?
C13 C12 C11 119.4(2) . . ?
C13 C12 H12 120.3 . . ?
C11 C12 H12 120.3 . . ?
C12 C13 C14 121.2(2) . . ?
C12 C13 I1 118.86(19) . . ?
C14 C13 I1 119.90(19) . . ?
C15 C14 C13 119.0(2) . . ?
C15 C14 H14 120.5 . . ?
C13 C14 H14 120.5 . . ?
C14 C15 C10 120.8(2) . . ?
C14 C15 H15 119.6 . . ?
C10 C15 H15 119.6 . . ?
N1 C16 C17 114.5(2) . . ?
N1 C16 H16A 108.6 . . ?
C17 C16 H16A 108.6 . . ?
N1 C16 H16B 108.6 . . ?
C17 C16 H16B 108.6 . . ?
H16A C16 H16B 107.6 . . ?
C22 C17 C18 118.7(2) . . ?
C22 C17 C16 119.0(2) . . ?
C18 C17 C16 122.1(2) . . ?
C19 C18 C17 121.1(3) . . ?
C19 C18 H18 119.4 . . ?
C17 C18 H18 119.4 . . ?
C18 C19 C20 119.1(2) . . ?
C18 C19 H19 120.5 . . ?
C20 C19 H19 120.5 . . ?
C21 C20 C19 120.5(2) . . ?
C21 C20 I2 120.32(19) . . ?
C19 C20 I2 119.14(19) . . ?
C20 C21 C22 119.4(2) . . ?
C20 C21 H21 120.3 . . ?
C22 C21 H21 120.3 . . ?
C21 C22 C17 121.1(2) . . ?
C21 C22 H22 119.4 . . ?
C17 C22 H22 119.4 . . ?
Cl3 C23 Cl2 110.81(15) . . ?
Cl3 C23 Cl1 110.22(16) . . ?
Cl2 C23 Cl1 110.18(15) . . ?
Cl3 C23 H23 108.5 . . ?
Cl2 C23 H23 108.5 . . ?
Cl1 C23 H23 108.5 . . ?

loop_
_geom_bond_atom_site_label_1
_geom_bond_atom_site_label_2
_geom_bond_distance
_geom_bond_site_symmetry_2
_geom_bond_publ_flag
I1 C13 2.095(3) . ?
I2 C20 2.102(3) . ?
N1 C6 1.361(3) . ?
N1 C9 1.458(3) . ?
N1 C16 1.461(3) . ?
O1 C1 1.236(3) . ?
C1 C2 1.464(3) . ?
C1 C2 1.466(3) 5_766 ?
C2 C3 1.401(3) . ?
C2 C1 1.466(3) 5_766 ?
C3 C4 1.411(3) . ?
C3 C8 1.414(4) . ?
C4 C5 1.366(4) . ?
C4 H4 0.9500 . ?
C5 C6 1.425(4) . ?
C5 H5 0.9500 . ?
C6 C7 1.410(4) . ?
C7 C8 1.363(4) . ?
C7 H7 0.9500 . ?
C8 H8 0.9500 . ?
C9 C10 1.520(4) . ?
C9 H9A 0.9900 . ?
C9 H9B 0.9900 . ?
C10 C11 1.389(4) . ?
C10 C15 1.392(4) . ?
C11 C12 1.393(4) . ?
C11 H11 0.9500 . ?
C12 C13 1.377(4) . ?
C12 H12 0.9500 . ?
C13 C14 1.386(4) . ?
C14 C15 1.385(4) . ?
C14 H14 0.9500 . ?
C15 H15 0.9500 . ?
C16 C17 1.521(4) . ?
C16 H16A 0.9900 . ?
C16 H16B 0.9900 . ?
C17 C22 1.389(4) . ?
C17 C18 1.389(4) . ?
C18 C19 1.389(4) . ?
C18 H18 0.9500 . ?
C19 C20 1.396(4) . ?
C19 H19 0.9500 . ?
C20 C21 1.384(4) . ?
C21 C22 1.388(4) . ?
C21 H21 0.9500 . ?
C22 H22 0.9500 . ?
C23 Cl3 1.760(3) . ?
C23 Cl2 1.760(3) . ?
C23 Cl1 1.764(3) . ?
C23 H23 1.0000 . ?
